data_7009987
loop_
_publ_author_name
'Maekawa, Masahiko'
'Konaka, Hisashi'
'Suenaga, Yusaku'
'Kuroda-Sowa, Takayoshi'
'Munakata, Megumu'

_publ_section_title
;
 A variety of one-, two- and three-dimensional copper(I) and silver(I)
 co-ordination polymers assembled by 1,4-bis(4-pyridyl)butadiyne and
 1,4-bis(2-pyridyl)butadiyne
;
_journal_coden_ASTM JCSDAA
_journal_issue 22
_journal_name_full 'Journal of the Chemical Society, Dalton Transactions'
_journal_page_first 4160
_journal_page_last 4166
_journal_paper_doi 10.1039/b005006g
_journal_year 2000
_chemical_formula_moiety 'C18 H14 Ag F3 N2 O4 S '
_chemical_formula_sum 'C18 H14 Ag F3 N2 O4 S'
_chemical_formula_weight 519.24
_space_group_IT_number 14
_symmetry_cell_setting monoclinic
_symmetry_Int_Tables_number 14
_symmetry_space_group_name_Hall '-P 2yab'
_symmetry_space_group_name_H-M 'P 1 21/a 1'
_cell_angle_alpha 90
_cell_angle_beta 104.98(2)
_cell_angle_gamma 90
_cell_formula_units_Z 4
_cell_length_a 10.157(3)
_cell_length_b 17.818(7)
_cell_length_c 11.399(3)
_cell_measurement_reflns_used 25
_cell_measurement_temperature 296.2
_cell_measurement_theta_max 22.8
_cell_measurement_theta_min 19.6
_cell_volume 1992.9(11)
_computing_cell_refinement 'MSC/AFC Diffractometer Control'
_computing_data_collection 'MSC/AFC Diffractometer Control'
_computing_data_reduction 'teXsan Ver. 1.10'
_computing_publication_material 'teXsan Ver. 1.10'
_computing_structure_refinement SHELXL97
_computing_structure_solution SAPI91
_diffrn_measurement_device_type 'Rigaku AFC5R'
_diffrn_measurement_method w-2q
_diffrn_radiation_type 'Mo Ka'
_diffrn_radiation_wavelength 0.7107
_diffrn_reflns_av_R_equivalents 0.015
_diffrn_reflns_limit_h_max 13
_diffrn_reflns_limit_h_min 0
_diffrn_reflns_limit_k_max 23
_diffrn_reflns_limit_k_min 0
_diffrn_reflns_limit_l_max 14
_diffrn_reflns_limit_l_min -14
_diffrn_reflns_number 4824
_diffrn_reflns_theta_max 27.53
_diffrn_standards_decay_% 1.10
_diffrn_standards_interval_count 150
_diffrn_standards_number 3
_exptl_absorpt_coefficient_mu 1.168
_exptl_absorpt_correction_T_max 0.792
_exptl_absorpt_correction_T_min 0.710
_exptl_absorpt_correction_type psi-scan
_exptl_absorpt_process_details '(North, Phillips & Mathews, 1968)'
_exptl_crystal_colour colorless
_exptl_crystal_density_diffrn 1.731
_exptl_crystal_density_method 'not measured'
_exptl_crystal_description brick
_exptl_crystal_size_max 0.500
_exptl_crystal_size_mid 0.250
_exptl_crystal_size_min 0.200
_refine_diff_density_max 0.78
_refine_diff_density_min -0.77
_refine_ls_extinction_coef 0.0005
_refine_ls_extinction_expression Fc^*^=kFc[1+0.001xFc^2^l^3^/sin(2q)]^-1/4^
_refine_ls_extinction_method SHELXL
_refine_ls_goodness_of_fit_ref 1.021
_refine_ls_hydrogen_treatment noref
_refine_ls_number_parameters 263
_refine_ls_number_reflns 2583
_refine_ls_R_factor_gt 0.0547
_refine_ls_shift/su_max 0.0000
_refine_ls_structure_factor_coef Fsqd
_refine_ls_weighting_details 'w = 1/[s^2^(Fo^2^) + (0.0808P)^2^+3.4783P] where P=(Fo^2^+2Fc^2^)/3'
_refine_ls_weighting_scheme calc
_refine_ls_wR_factor_ref 0.1788
_reflns_number_gt 2583
_reflns_number_total 4570
_reflns_threshold_expression >2.0sigma(I)
_cod_data_source_file b005006g.txt
_cod_data_source_block 4
_cod_original_cell_volume 1992.8(10)
_cod_original_formula_sum 'C18 H14 Ag F3 N2 O4 S '
_cod_database_code 7009987

loop_
_symmetry_equiv_pos_as_xyz
x,y,z
1/2-x,1/2+y,-z
-x,-y,-z
1/2+x,1/2-y,z

loop_
_atom_site_label
_atom_site_type_symbol
_atom_site_fract_x
_atom_site_fract_y
_atom_site_fract_z
_atom_site_U_iso_or_equiv
_atom_site_adp_type
_atom_site_occupancy
_atom_site_calc_flag
_atom_site_refinement_flags
_atom_site_disorder_assembly
_atom_site_disorder_group
Ag(1) Ag 0.33218(4) 0.24295(3) 0.24348(4) 0.0617(2) Uani 1.00 d . . .
S(1) S 0.2912(2) 0.0168(1) 0.2454(3) 0.0891(7) Uani 1.00 d . . .
F(1) F 0.481(2) -0.0168(9) 0.157(1) 0.32(1) Uani 1.00 d . . .
F(2) F 0.450(1) -0.0959(4) 0.253(1) 0.282(7) Uani 1.00 d . . .
F(3) F 0.541(1) -0.0084(9) 0.324(1) 0.33(1) Uani 1.00 d . . .
O(1) O 0.196(1) -0.0187(8) 0.172(2) 0.33(1) Uani 1.00 d . . .
O(2) O 0.3159(7) 0.0901(4) 0.2335(8) 0.148(4) Uani 1.00 d . . .
O(3) O 0.277(2) 0.0059(10) 0.356(2) 0.36(1) Uani 1.00 d . . .
O(4) O 0.8479(7) 0.0963(5) 0.2556(8) 0.147(4) Uani 1.00 d . . .
N(1) N 0.5297(4) 0.2394(3) 0.3724(4) 0.046(1) Uani 1.00 d . . .
N(2) N 1.6342(4) 0.2513(3) 1.1135(4) 0.047(1) Uani 1.00 d . . .
C(1) C 0.5794(6) 0.1748(4) 0.4265(6) 0.054(2) Uani 1.00 d . . .
C(2) C 0.7047(6) 0.1690(3) 0.5110(5) 0.051(1) Uani 1.00 d . . .
C(3) C 0.7839(5) 0.2325(3) 0.5400(5) 0.041(1) Uani 1.00 d . . .
C(4) C 0.7342(5) 0.2992(4) 0.4829(5) 0.048(1) Uani 1.00 d . . .
C(5) C 0.6078(6) 0.3010(4) 0.4010(5) 0.050(1) Uani 1.00 d . . .
C(6) C 0.9140(5) 0.2299(3) 0.6269(5) 0.045(1) Uani 1.00 d . . .
C(7) C 1.0220(5) 0.2310(3) 0.6995(5) 0.045(1) Uani 1.00 d . . .
C(8) C 1.1461(5) 0.2326(3) 0.7830(5) 0.046(1) Uani 1.00 d . . .
C(9) C 1.2538(5) 0.2361(3) 0.8569(5) 0.046(1) Uani 1.00 d . . .
C(10) C 1.5673(6) 0.3130(4) 1.0623(6) 0.052(1) Uani 1.00 d . . .
C(11) C 1.4437(5) 0.3102(3) 0.9780(5) 0.050(1) Uani 1.00 d . . .
C(12) C 1.3824(5) 0.2414(3) 0.9450(4) 0.043(1) Uani 1.00 d . . .
C(13) C 1.4489(6) 0.1785(3) 1.0007(6) 0.056(2) Uani 1.00 d . . .
C(14) C 1.5734(6) 0.1860(4) 1.0831(6) 0.056(2) Uani 1.00 d . . .
C(15) C 0.438(1) -0.0297(6) 0.246(1) 0.112(4) Uani 1.00 d . . .
C(16) C 0.865(2) -0.021(1) 0.169(2) 0.206(9) Uani 1.00 d . . .
C(17) C 0.861(1) 0.0324(6) 0.249(1) 0.121(4) Uani 1.00 d . . .
C(18) C 0.900(4) -0.014(2) 0.355(4) 0.40(2) Uani 1.00 d . . .
H(1) H 0.5260 0.1307 0.4058 0.0652 Uiso 1.00 calc . . .
H(2) H 0.7352 0.1222 0.5481 0.0607 Uiso 1.00 calc . . .
H(3) H 0.7873 0.3437 0.5002 0.0575 Uiso 1.00 calc . . .
H(4) H 0.5748 0.3474 0.3634 0.0606 Uiso 1.00 calc . . .
H(5) H 1.6075 0.3606 1.0855 0.0625 Uiso 1.00 calc . . .
H(6) H 1.4005 0.3551 0.9427 0.0606 Uiso 1.00 calc . . .
H(7) H 1.4089 0.1303 0.9823 0.0675 Uiso 1.00 calc . . .
H(8) H 1.6182 0.1420 1.1201 0.0670 Uiso 1.00 calc . . .
H(9) H 0.8029 -0.0600 0.1744 0.2469 Uiso 1.00 calc . . .
H(10) H 0.8415 -0.0007 0.0892 0.2469 Uiso 1.00 calc . . .
H(11) H 0.9549 -0.0413 0.1857 0.2469 Uiso 1.00 calc . . .
H(12) H 0.8361 -0.0536 0.3495 0.4756 Uiso 1.00 calc . . .
H(13) H 0.9880 -0.0349 0.3605 0.4756 Uiso 1.00 calc . . .
H(14) H 0.9033 0.0150 0.4254 0.4756 Uiso 1.00 calc . . .

loop_
_atom_site_aniso_label
_atom_site_aniso_U_11
_atom_site_aniso_U_22
_atom_site_aniso_U_33
_atom_site_aniso_U_12
_atom_site_aniso_U_13
_atom_site_aniso_U_23
Ag(1) 0.0274(2) 0.1065(5) 0.0408(3) 0.0038(2) -0.0098(2) 0.0011(3)
S(1) 0.079(1) 0.058(1) 0.121(2) -0.0045(10) 0.010(1) 0.009(1)
F(1) 0.37(2) 0.33(2) 0.35(2) 0.16(2) 0.29(2) 0.13(2)
F(2) 0.31(1) 0.058(5) 0.51(2) 0.056(6) 0.16(1) 0.008(8)
F(3) 0.156(8) 0.35(2) 0.40(2) 0.160(10) -0.10(1) -0.21(2)
O(1) 0.115(7) 0.28(1) 0.54(3) -0.054(8) -0.01(1) -0.30(2)
O(2) 0.095(5) 0.067(4) 0.24(1) 0.011(3) -0.025(5) 0.011(5)
O(3) 0.49(3) 0.33(2) 0.37(2) 0.24(2) 0.33(2) 0.23(2)
O(4) 0.094(5) 0.086(5) 0.22(1) 0.005(4) -0.030(5) -0.006(5)
N(1) 0.025(2) 0.068(3) 0.036(2) 0.002(2) -0.005(2) -0.005(2)
N(2) 0.028(2) 0.069(3) 0.035(2) -0.003(2) -0.005(2) -0.004(2)
C(1) 0.035(3) 0.062(4) 0.057(4) -0.007(3) -0.003(3) -0.009(3)
C(2) 0.038(3) 0.057(4) 0.048(3) 0.003(2) -0.004(2) 0.002(3)
C(3) 0.024(2) 0.060(4) 0.033(2) -0.004(2) -0.002(2) -0.001(2)
C(4) 0.031(3) 0.058(4) 0.049(3) -0.008(2) -0.002(2) -0.002(3)
C(5) 0.037(3) 0.067(4) 0.043(3) 0.005(3) 0.002(2) 0.011(3)
C(6) 0.030(3) 0.061(4) 0.038(3) 0.000(2) -0.001(2) -0.001(2)
C(7) 0.027(2) 0.059(4) 0.043(3) -0.003(2) 0.000(2) 0.001(2)
C(8) 0.031(3) 0.063(4) 0.038(3) -0.004(2) -0.004(2) 0.004(2)
C(9) 0.027(2) 0.069(4) 0.036(3) -0.005(2) -0.001(2) 0.000(2)
C(10) 0.037(3) 0.056(4) 0.052(3) -0.006(3) -0.008(2) -0.010(3)
C(11) 0.035(3) 0.055(4) 0.050(3) 0.003(2) -0.009(2) -0.001(3)
C(12) 0.024(2) 0.068(4) 0.032(2) -0.006(2) -0.004(2) -0.004(2)
C(13) 0.041(3) 0.054(4) 0.062(4) -0.006(3) -0.009(3) -0.002(3)
C(14) 0.041(3) 0.058(4) 0.056(4) -0.002(3) -0.010(3) 0.007(3)
C(15) 0.115(9) 0.065(7) 0.16(1) 0.005(6) 0.044(9) -0.013(6)
C(16) 0.19(2) 0.16(2) 0.24(2) -0.02(1) 0.01(2) -0.06(2)
C(17) 0.085(7) 0.062(6) 0.20(1) -0.016(5) 0.001(7) -0.014(8)
C(18) 0.41(5) 0.21(2) 0.57(6) 0.17(3) 0.13(4) 0.14(3)

loop_
_atom_type_symbol
_atom_type_description
_atom_type_scat_dispersion_real
_atom_type_scat_dispersion_imag
_atom_type_scat_source
Ag Ag -0.897 1.101
;International Tables for Crystallography
(1992, Vol. C, Tables 4.2.6.8 and 6.1.1.4)
;
S S 0.125 0.123
;International Tables for Crystallography
(1992, Vol. C, Tables 4.2.6.8 and 6.1.1.4)
;
F F 0.017 0.010
;International Tables for Crystallography
(1992, Vol. C, Tables 4.2.6.8 and 6.1.1.4)
;
O O 0.011 0.006
;International Tables for Crystallography
(1992, Vol. C, Tables 4.2.6.8 and 6.1.1.4)
;
N N 0.006 0.003
;International Tables for Crystallography
(1992, Vol. C, Tables 4.2.6.8 and 6.1.1.4)
;
C C 0.003 0.002
;International Tables for Crystallography
(1992, Vol. C, Tables 4.2.6.8 and 6.1.1.4)
;
H H 0.000 0.000
;International Tables for Crystallography
(1992, Vol. C, Table 6.1.1.4)
;

loop_
_geom_angle_atom_site_label_1
_geom_angle_atom_site_label_2
_geom_angle_atom_site_label_3
_geom_angle
_geom_angle_site_symmetry_1
_geom_angle_site_symmetry_2
_geom_angle_site_symmetry_3
_geom_angle_publ_flag
N(1) Ag(1) N(2) 178.9(2) . 1_555 4_354 yes
O(1) S(1) O(2) 123.1(8) . 1_555 1_555 yes
O(1) S(1) O(3) 107(1) . 1_555 1_555 yes
O(1) S(1) C(15) 106.0(8) . 1_555 1_555 yes
O(2) S(1) O(3) 108.0(9) . 1_555 1_555 yes
O(2) S(1) C(15) 106.8(5) . 1_555 1_555 yes
O(3) S(1) C(15) 103(1) . 1_555 1_555 yes
Ag(1) N(1) C(1) 120.7(4) . 1_555 1_555 yes
Ag(1) N(1) C(5) 121.8(4) . 1_555 1_555 yes
C(1) N(1) C(5) 117.5(4) . 1_555 1_555 yes
Ag(1) N(2) C(10) 122.2(4) . 4_656 1_555 yes
Ag(1) N(2) C(14) 120.6(4) . 4_656 1_555 yes
C(10) N(2) C(14) 117.2(4) . 1_555 1_555 yes
N(1) C(1) C(2) 123.5(5) . 1_555 1_555 yes
C(1) C(2) C(3) 118.6(5) . 1_555 1_555 yes
C(2) C(3) C(4) 118.2(4) . 1_555 1_555 yes
C(2) C(3) C(6) 121.1(5) . 1_555 1_555 yes
C(4) C(3) C(6) 120.7(5) . 1_555 1_555 yes
C(3) C(4) C(5) 120.0(5) . 1_555 1_555 yes
N(1) C(5) C(4) 122.2(6) . 1_555 1_555 yes
C(3) C(6) C(7) 177.2(6) . 1_555 1_555 yes
C(6) C(7) C(8) 179.7(6) . 1_555 1_555 yes
C(7) C(8) C(9) 178.1(7) . 1_555 1_555 yes
C(8) C(9) C(12) 179.2(6) . 1_555 1_555 yes
N(2) C(10) C(11) 123.0(5) . 1_555 1_555 yes
C(10) C(11) C(12) 119.3(5) . 1_555 1_555 yes
C(9) C(12) C(11) 121.0(5) . 1_555 1_555 yes
C(9) C(12) C(13) 121.3(5) . 1_555 1_555 yes
C(11) C(12) C(13) 117.6(4) . 1_555 1_555 yes
C(12) C(13) C(14) 119.4(5) . 1_555 1_555 yes
N(2) C(14) C(13) 123.4(6) . 1_555 1_555 yes
S(1) C(15) F(1) 113(1) . 1_555 1_555 yes
S(1) C(15) F(2) 124(1) . 1_555 1_555 yes
S(1) C(15) F(3) 115(1) . 1_555 1_555 yes
F(1) C(15) F(2) 100(1) . 1_555 1_555 yes
F(1) C(15) F(3) 96(1) . 1_555 1_555 yes
F(2) C(15) F(3) 101(1) . 1_555 1_555 yes
O(4) C(17) C(16) 141(1) . 1_555 1_555 yes
O(4) C(17) C(18) 121(1) . 1_555 1_555 yes
C(16) C(17) C(18) 96(1) . 1_555 1_555 yes

loop_
_geom_bond_atom_site_label_1
_geom_bond_atom_site_label_2
_geom_bond_distance
_geom_bond_site_symmetry_1
_geom_bond_site_symmetry_2
_geom_bond_publ_flag
Ag(1) N(1) 2.160(4) . . yes
Ag(1) N(2) 2.170(4) . 4_354 yes
S(1) O(1) 1.27(1) . . yes
S(1) O(2) 1.343(7) . . yes
S(1) O(3) 1.32(2) . . yes
S(1) C(15) 1.70(1) . . yes
F(1) C(15) 1.23(3) . . yes
F(2) C(15) 1.19(1) . . yes
F(3) C(15) 1.24(2) . . yes
O(4) C(17) 1.15(1) . . yes
N(1) C(1) 1.342(8) . . yes
N(1) C(5) 1.344(8) . . yes
N(2) C(10) 1.343(8) . . yes
N(2) C(14) 1.320(8) . . yes
C(1) C(2) 1.387(7) . . yes
C(2) C(3) 1.378(8) . . yes
C(3) C(4) 1.386(8) . . yes
C(3) C(6) 1.432(6) . . yes
C(4) C(5) 1.380(7) . . yes
C(6) C(7) 1.192(7) . . yes
C(7) C(8) 1.369(7) . . yes
C(8) C(9) 1.197(7) . . yes
C(9) C(12) 1.430(6) . . yes
C(10) C(11) 1.370(7) . . yes
C(11) C(12) 1.382(8) . . yes
C(12) C(13) 1.376(8) . . yes
C(13) C(14) 1.373(8) . . yes
C(16) C(17) 1.33(3) . . yes
C(17) C(18) 1.44(4) . . yes

loop_
_geom_contact_atom_site_label_1
_geom_contact_atom_site_label_2
_geom_contact_distance
_geom_contact_site_symmetry_1
_geom_contact_site_symmetry_2
_geom_contact_publ_flag
Ag(1) O(4) 2.869(8) . 4_455 ?
Ag(1) C(4) 3.226(6) . 4_455 ?
Ag(1) C(5) 3.339(7) . 4_455 ?
Ag(1) C(13) 3.475(7) . 1_454 ?
Ag(1) C(14) 3.563(7) . 1_454 ?
Ag(1) C(3) 3.566(5) . 4_455 ?
Ag(1) C(12) 3.568(5) . 1_454 ?
F(1) C(13) 3.57(2) . 3_756 ?
F(2) C(7) 3.131(10) . 2_646 ?
F(2) C(8) 3.20(1) . 2_646 ?
F(2) C(6) 3.52(1) . 2_646 ?
O(1) C(16) 3.35(2) . 1_455 ?
O(3) C(2) 3.45(2) . 3_656 ?
O(4) C(5) 3.285(9) . 4_555 ?
O(4) C(14) 3.371(9) . 1_454 ?
O(4) N(1) 3.532(9) . 4_555 ?
N(1) N(2) 3.392(7) . 1_454 ?
N(1) C(6) 3.443(8) . 4_455 ?
N(1) C(3) 3.549(7) . 4_455 ?
N(1) C(14) 3.570(8) . 1_454 ?
N(2) C(9) 3.452(8) . 4_555 ?
N(2) C(5) 3.471(8) . 1_656 ?
N(2) C(12) 3.544(7) . 4_555 ?
C(1) C(6) 3.592(9) . 4_455 ?
C(3) C(8) 3.467(8) . 4_455 ?
C(6) C(9) 3.478(9) . 4_455 ?
C(7) C(12) 3.484(8) . 4_455 ?
C(7) C(11) 3.544(9) . 4_455 ?
C(8) C(11) 3.481(9) . 4_455 ?
C(8) C(10) 3.572(9) . 4_455 ?
C(9) C(10) 3.482(9) . 4_455 ?
C(18) C(18) 3.43(8) . 3_756 ?

loop_
_cod_changelog_entry_id
_cod_changelog_entry_author
_cod_changelog_entry_date
_cod_changelog_entry_text
1 'Vaitkus, Antanas' 2022-05-06T21:50:00+03:00 'Updated bibliographic information.'
